data_7235321
loop_
_publ_author_name
'Lu, Yuhua'
'Bolokowicz, Andrew. J.'
'Reeb, Sarah A.'
'Wiseman, Joshua D.'
'Wheeler, Kraig A.'

_publ_section_title
;
 Chiral transmission to crystal photodimerizations of leucine--methionine
 quasiracemic assemblies
;
_journal_issue 16
_journal_name_full 'RSC Advances'
_journal_page_first 8125
_journal_paper_doi 10.1039/c3ra47270a
_journal_volume 4
_journal_year 2014
_chemical_formula_moiety 'C11 H11 N O6 S, C H2 Cl2'
_chemical_formula_sum 'C12 H13 Cl2 N O6 S'
_chemical_formula_weight 370.19
_space_group_crystal_system triclinic
_space_group_IT_number 2
_space_group_name_Hall '-P 1'
_space_group_name_H-M_alt 'P -1'
_atom_sites_solution_hydrogens mixed
_audit_creation_method SHELXL-2013
_cell_angle_alpha 91.867(1)
_cell_angle_beta 93.641(1)
_cell_angle_gamma 97.715(2)
_cell_formula_units_Z 2
_cell_length_a 5.0738(1)
_cell_length_b 8.1430(2)
_cell_length_c 18.6485(4)
_cell_measurement_reflns_used 3256
_cell_measurement_temperature 100(2)
_cell_measurement_theta_max 67.072
_cell_measurement_theta_min 4.757
_cell_volume 761.31(3)
_computing_cell_refinement APEX2
_computing_data_collection APEX2
_computing_data_reduction
;
SAINT (Bruker, 2010) and XPREP (Bruker, 2010)
;
_computing_molecular_graphics 'XSEED (Barbour, 2001)'
_computing_publication_material 'XSEED (Barbour, 2001)'
_computing_structure_refinement 'SHELXL-2013 (Sheldrick, 2013)'
_computing_structure_solution 'SHELXL-2013 (Sheldrick, 2013)'
_diffrn_ambient_temperature 100(2)
_diffrn_detector_area_resol_mean 8.33
_diffrn_measured_fraction_theta_full 0.968
_diffrn_measured_fraction_theta_max 0.965
_diffrn_measurement_device_type 'Bruker APEXII CCD'
_diffrn_measurement_method 'phi and omega scans'
_diffrn_radiation_monochromator graphite
_diffrn_radiation_source 'fine-focus sealed tube'
_diffrn_radiation_type CuK\a
_diffrn_radiation_wavelength 1.54178
_diffrn_reflns_av_R_equivalents 0.0597
_diffrn_reflns_av_unetI/netI 0.0432
_diffrn_reflns_Laue_measured_fraction_full 0.968
_diffrn_reflns_Laue_measured_fraction_max 0.965
_diffrn_reflns_limit_h_max 6
_diffrn_reflns_limit_h_min -6
_diffrn_reflns_limit_k_max 9
_diffrn_reflns_limit_k_min -9
_diffrn_reflns_limit_l_max 22
_diffrn_reflns_limit_l_min -22
_diffrn_reflns_number 13623
_diffrn_reflns_point_group_measured_fraction_full 0.968
_diffrn_reflns_point_group_measured_fraction_max 0.965
_diffrn_reflns_theta_full 67.679
_diffrn_reflns_theta_max 67.922
_diffrn_reflns_theta_min 2.376
_exptl_absorpt_coefficient_mu 5.394
_exptl_absorpt_correction_T_max 0.938
_exptl_absorpt_correction_T_min 0.561
_exptl_absorpt_correction_type multi-scan
_exptl_absorpt_process_details 'SADABS (Bruker, 2010)'
_exptl_crystal_colour colorless
_exptl_crystal_density_diffrn 1.615
_exptl_crystal_description 'transparent plate'
_exptl_crystal_F_000 380
_exptl_crystal_size_max 0.121
_exptl_crystal_size_mid 0.113
_exptl_crystal_size_min 0.012
_refine_diff_density_max 0.632
_refine_diff_density_min -0.784
_refine_diff_density_rms 0.117
_refine_ls_extinction_method none
_refine_ls_goodness_of_fit_ref 1.062
_refine_ls_hydrogen_treatment mixed
_refine_ls_matrix_type full
_refine_ls_number_parameters 208
_refine_ls_number_reflns 2669
_refine_ls_number_restraints 3
_refine_ls_restrained_S_all 1.062
_refine_ls_R_factor_all 0.0804
_refine_ls_R_factor_gt 0.0619
_refine_ls_shift/su_max 0.000
_refine_ls_shift/su_mean 0.000
_refine_ls_structure_factor_coef Fsqd
_refine_ls_weighting_details 'w=1/[\s^2^(Fo^2^)+(0.1211P)^2^+1.3386P] where P=(Fo^2^+2Fc^2^)/3'
_refine_ls_weighting_scheme calc
_refine_ls_wR_factor_gt 0.1825
_refine_ls_wR_factor_ref 0.1989
_reflns_Friedel_coverage 0.000
_reflns_number_gt 2051
_reflns_number_total 2669
_reflns_threshold_expression 'I > 2\s(I)'
_cod_data_source_file c3ra47270a.cif
_cod_data_source_block kaw56
_cod_database_code 7235321
_shelx_space_group_comment
;
The symmetry employed for this shelxl refinement is uniquely defined
by the following loop, which should always be used as a source of
symmetry information in preference to the above space-group names.
They are only intended as comments.
;
_shelx_estimated_absorpt_t_min 0.561
_shelx_estimated_absorpt_t_max 0.938
_shelxl_version_number 2013-4

loop_
_space_group_symop_operation_xyz
'x, y, z'
'-x, -y, -z'

loop_
_atom_site_label
_atom_site_type_symbol
_atom_site_fract_x
_atom_site_fract_y
_atom_site_fract_z
_atom_site_U_iso_or_equiv
_atom_site_adp_type
_atom_site_occupancy
_atom_site_site_symmetry_order
_atom_site_calc_flag
_atom_site_refinement_flags_posn
_atom_site_refinement_flags_adp
Cl1 Cl 0.6870(4) 1.0933(2) 0.42513(10) 0.0668(5) Uani 1 1 d . .
Cl2 Cl 1.0021(3) 0.9901(2) 0.31041(9) 0.0562(5) Uani 1 1 d . .
S1 S 0.5424(2) 0.55872(12) 0.23736(6) 0.0203(3) Uani 1 1 d . .
O1 O -0.2050(6) -0.4084(4) 0.04856(17) 0.0238(7) Uani 1 1 d D .
H1 H -0.276(10) -0.499(4) 0.032(3) 0.029 Uiso 1 1 d D U
O2 O -0.5619(5) -0.3002(4) 0.00354(16) 0.0231(7) Uani 1 1 d . .
O3 O 0.8102(6) 0.5426(4) 0.26216(18) 0.0272(7) Uani 1 1 d . .
O4 O 0.4876(6) 0.6920(4) 0.19362(17) 0.0267(7) Uani 1 1 d . .
O5 O 0.2499(8) 0.3703(5) 0.4738(2) 0.0418(9) Uani 1 1 d D .
H4 H 0.163(11) 0.409(8) 0.507(3) 0.050 Uiso 1 1 d D U
O6 O 0.0815(7) 0.5844(5) 0.42479(18) 0.0372(9) Uani 1 1 d . .
N1 N 0.3787(7) 0.5771(5) 0.3092(2) 0.0243(8) Uani 1 1 d D .
H7 H 0.226(6) 0.606(6) 0.302(3) 0.029 Uiso 1 1 d D U
C1 C -0.3330(8) -0.2856(5) 0.0365(2) 0.0200(9) Uani 1 1 d . .
C2 C -0.2086(8) -0.1192(5) 0.0620(2) 0.0203(9) Uani 1 1 d . .
H2 H -0.2968 -0.0270 0.0499 0.024 Uiso 1 1 calc R U
C3 C 0.0227(8) -0.0915(5) 0.1014(2) 0.0202(9) Uani 1 1 d . .
H3 H 0.1101 -0.1852 0.1114 0.024 Uiso 1 1 calc R U
C4 C 0.1541(8) 0.0695(5) 0.1306(2) 0.0196(9) Uani 1 1 d . .
C5 C 0.0568(8) 0.2183(5) 0.1141(2) 0.0201(9) Uani 1 1 d . .
H5 H -0.0946 0.2158 0.0812 0.024 Uiso 1 1 calc R U
C6 C 0.1776(8) 0.3675(5) 0.1448(2) 0.0203(9) Uani 1 1 d . .
H6 H 0.1090 0.4673 0.1337 0.024 Uiso 1 1 calc R U
C7 C 0.4040(8) 0.3710(5) 0.1930(2) 0.0190(8) Uani 1 1 d . .
C8 C 0.5064(8) 0.2256(5) 0.2082(2) 0.0217(9) Uani 1 1 d . .
H8 H 0.6608 0.2285 0.2401 0.026 Uiso 1 1 calc R U
C9 C 0.3834(8) 0.0761(5) 0.1769(2) 0.0233(9) Uani 1 1 d . .
H9 H 0.4556 -0.0231 0.1870 0.028 Uiso 1 1 calc R U
C10 C 0.2261(9) 0.4767(6) 0.4230(3) 0.0303(10) Uani 1 1 d . .
C11 C 0.3902(10) 0.4477(6) 0.3612(3) 0.0308(10) Uani 1 1 d . .
H11A H 0.5776 0.4462 0.3793 0.037 Uiso 1 1 calc R U
H11B H 0.3236 0.3383 0.3374 0.037 Uiso 1 1 calc R U
C13 C 0.8397(17) 0.9320(9) 0.3884(4) 0.068(2) Uani 1 1 d . .
H13B H 0.7030 0.8347 0.3763 0.081 Uiso 1 1 calc R U
H13A H 0.9712 0.8989 0.4247 0.081 Uiso 1 1 calc R U

loop_
_atom_site_aniso_label
_atom_site_aniso_U_11
_atom_site_aniso_U_22
_atom_site_aniso_U_33
_atom_site_aniso_U_23
_atom_site_aniso_U_13
_atom_site_aniso_U_12
Cl1 0.0730(11) 0.0599(10) 0.0699(11) 0.0038(8) 0.0090(9) 0.0154(9)
Cl2 0.0612(9) 0.0503(9) 0.0558(9) 0.0057(7) 0.0043(7) 0.0016(7)
S1 0.0196(5) 0.0154(5) 0.0248(6) -0.0009(4) 0.0012(4) -0.0007(4)
O1 0.0264(16) 0.0152(15) 0.0287(16) -0.0019(12) -0.0072(13) 0.0037(13)
O2 0.0177(14) 0.0190(15) 0.0305(16) -0.0002(12) -0.0050(12) -0.0016(12)
O3 0.0164(14) 0.0262(16) 0.0372(18) -0.0041(13) -0.0026(13) -0.0009(12)
O4 0.0315(16) 0.0156(15) 0.0323(17) 0.0034(12) 0.0019(13) 0.0001(13)
O5 0.047(2) 0.043(2) 0.039(2) 0.0148(17) 0.0143(17) 0.0127(18)
O6 0.042(2) 0.045(2) 0.0277(18) 0.0046(15) 0.0048(15) 0.0145(18)
N1 0.0223(18) 0.0251(19) 0.026(2) -0.0003(15) 0.0007(15) 0.0034(15)
C1 0.024(2) 0.017(2) 0.018(2) -0.0018(16) 0.0022(16) -0.0002(17)
C2 0.022(2) 0.0138(19) 0.025(2) -0.0009(16) 0.0020(16) 0.0002(16)
C3 0.022(2) 0.016(2) 0.023(2) 0.0001(16) 0.0011(16) 0.0022(17)
C4 0.0183(19) 0.019(2) 0.021(2) 0.0011(16) 0.0008(16) 0.0015(17)
C5 0.022(2) 0.019(2) 0.019(2) 0.0009(16) -0.0022(16) 0.0019(17)
C6 0.022(2) 0.018(2) 0.021(2) 0.0036(16) -0.0011(16) 0.0041(17)
C7 0.0176(19) 0.019(2) 0.020(2) -0.0013(16) 0.0008(16) 0.0000(17)
C8 0.020(2) 0.020(2) 0.025(2) 0.0006(17) -0.0040(16) 0.0040(17)
C9 0.021(2) 0.020(2) 0.029(2) 0.0005(17) -0.0035(17) 0.0035(17)
C10 0.030(2) 0.032(3) 0.028(2) 0.002(2) -0.0018(19) 0.002(2)
C11 0.036(3) 0.027(2) 0.030(2) 0.0051(19) 0.002(2) 0.004(2)
C13 0.097(6) 0.040(4) 0.067(5) 0.007(3) 0.018(4) 0.006(4)

loop_
_atom_type_symbol
_atom_type_description
_atom_type_scat_dispersion_real
_atom_type_scat_dispersion_imag
_atom_type_scat_source
C C 0.0181 0.0091 'International Tables Vol C Tables 4.2.6.8 and 6.1.1.4'
H H 0.0000 0.0000 'International Tables Vol C Tables 4.2.6.8 and 6.1.1.4'
N N 0.0311 0.0180 'International Tables Vol C Tables 4.2.6.8 and 6.1.1.4'
O O 0.0492 0.0322 'International Tables Vol C Tables 4.2.6.8 and 6.1.1.4'
S S 0.3331 0.5567 'International Tables Vol C Tables 4.2.6.8 and 6.1.1.4'
Cl Cl 0.3639 0.7018 'International Tables Vol C Tables 4.2.6.8 and 6.1.1.4'

loop_
_geom_angle_atom_site_label_1
_geom_angle_atom_site_label_2
_geom_angle_atom_site_label_3
_geom_angle
O4 S1 O3 120.71(19)
O4 S1 N1 105.85(19)
O3 S1 N1 106.34(19)
O4 S1 C7 108.81(19)
O3 S1 C7 107.61(19)
N1 S1 C7 106.73(19)
C1 O1 H1 117(4)
C10 O5 H4 102(4)
C11 N1 S1 116.5(3)
C11 N1 H7 114(4)
S1 N1 H7 115(4)
O2 C1 O1 123.5(4)
O2 C1 C2 118.1(4)
O1 C1 C2 118.4(4)
C3 C2 C1 122.9(4)
C3 C2 H2 118.5
C1 C2 H2 118.5
C2 C3 C4 126.0(4)
C2 C3 H3 117.0
C4 C3 H3 117.0
C9 C4 C5 118.7(4)
C9 C4 C3 119.1(4)
C5 C4 C3 122.2(4)
C6 C5 C4 121.0(4)
C6 C5 H5 119.5
C4 C5 H5 119.5
C5 C6 C7 119.4(4)
C5 C6 H6 120.3
C7 C6 H6 120.3
C8 C7 C6 120.2(4)
C8 C7 S1 120.3(3)
C6 C7 S1 119.4(3)
C9 C8 C7 119.9(4)
C9 C8 H8 120.0
C7 C8 H8 120.0
C8 C9 C4 120.7(4)
C8 C9 H9 119.6
C4 C9 H9 119.6
O6 C10 O5 124.1(5)
O6 C10 C11 123.4(4)
O5 C10 C11 112.5(4)
N1 C11 C10 110.9(4)
N1 C11 H11A 109.5
C10 C11 H11A 109.5
N1 C11 H11B 109.5
C10 C11 H11B 109.5
H11A C11 H11B 108.0
Cl1 C13 Cl2 112.1(4)
Cl1 C13 H13B 109.2
Cl2 C13 H13B 109.2
Cl1 C13 H13A 109.2
Cl2 C13 H13A 109.2
H13B C13 H13A 107.9

loop_
_geom_bond_atom_site_label_1
_geom_bond_atom_site_label_2
_geom_bond_distance
Cl1 C13 1.754(7)
Cl2 C13 1.763(7)
S1 O4 1.425(3)
S1 O3 1.432(3)
S1 N1 1.634(4)
S1 C7 1.752(4)
O1 C1 1.281(5)
O1 H1 0.82(2)
O2 C1 1.268(5)
O5 C10 1.315(6)
O5 H4 0.86(2)
O6 C10 1.217(6)
N1 C11 1.459(6)
N1 H7 0.85(2)
C1 C2 1.467(5)
C2 C3 1.333(6)
C2 H2 0.9500
C3 C4 1.460(6)
C3 H3 0.9500
C4 C9 1.398(6)
C4 C5 1.405(6)
C5 C6 1.375(6)
C5 H5 0.9500
C6 C7 1.409(6)
C6 H6 0.9500
C7 C8 1.386(6)
C8 C9 1.384(6)
C8 H8 0.9500
C9 H9 0.9500
C10 C11 1.494(7)
C11 H11A 0.9900
C11 H11B 0.9900
C13 H13B 0.9900
C13 H13A 0.9900

loop_
_geom_hbond_atom_site_label_D
_geom_hbond_atom_site_label_H
_geom_hbond_atom_site_label_A
_geom_hbond_distance_DH
_geom_hbond_distance_HA
_geom_hbond_distance_DA
_geom_hbond_angle_DHA
_geom_hbond_site_symmetry_A
O1 H1 O2 0.82(2) 1.82(2) 2.631(4) 179(6) 2_445
O5 H4 O6 0.86(2) 1.84(3) 2.658(5) 159(6) 2_566
N1 H7 O3 0.85(2) 2.18(3) 2.935(5) 149(5) 1_455

loop_
_geom_torsion_atom_site_label_1
_geom_torsion_atom_site_label_2
_geom_torsion_atom_site_label_3
_geom_torsion_atom_site_label_4
_geom_torsion
O4 S1 N1 C11 176.5(3)
O3 S1 N1 C11 -54.0(4)
C7 S1 N1 C11 60.7(4)
O2 C1 C2 C3 175.3(4)
O1 C1 C2 C3 -4.8(6)
C1 C2 C3 C4 -177.9(4)
C2 C3 C4 C9 173.7(4)
C2 C3 C4 C5 -5.9(7)
C9 C4 C5 C6 -2.5(6)
C3 C4 C5 C6 177.1(4)
C4 C5 C6 C7 0.7(6)
C5 C6 C7 C8 1.1(6)
C5 C6 C7 S1 -175.1(3)
O4 S1 C7 C8 155.6(3)
O3 S1 C7 C8 23.2(4)
N1 S1 C7 C8 -90.6(4)
O4 S1 C7 C6 -28.2(4)
O3 S1 C7 C6 -160.6(3)
N1 S1 C7 C6 85.6(4)
C6 C7 C8 C9 -1.0(6)
S1 C7 C8 C9 175.1(3)
C7 C8 C9 C4 -0.8(7)
C5 C4 C9 C8 2.5(6)
C3 C4 C9 C8 -177.1(4)
S1 N1 C11 C10 -178.3(3)
O6 C10 C11 N1 7.2(7)
O5 C10 C11 N1 -174.7(4)
